data_4035582
loop_
_publ_author_name
'Jin, Qiaomei'
'Zhang, Jian'
'Jiang, Cuihua'
'Zhang, Dongjian'
'Gao, Meng'
'Hu, Shihe'

_publ_section_title
;
 Self [3 + 4] Cycloadditions of Isatin N, N'-Cyclic Azomethine Imine
 1,3-Dipole with N-( o-Chloromethyl)aryl Amides.
;
_journal_issue 15
_journal_name_full 'The Journal of organic chemistry'
_journal_page_first 8410
_journal_page_last 8416
_journal_paper_doi 10.1021/acs.joc.8b01055
_journal_volume 83
_journal_year 2018
_chemical_formula_moiety 'C27 H24 N4 O4'
_chemical_formula_sum 'C27 H24 N4 O4'
_chemical_formula_weight 468.50
_space_group_crystal_system monoclinic
_space_group_IT_number 14
_space_group_name_Hall '-P 2ybc'
_space_group_name_H-M_alt 'P 1 21/c 1'
_atom_sites_solution_hydrogens geom
_atom_sites_solution_primary dual
_audit_creation_date 2017-12-07
_audit_creation_method
;
Olex2 1.2
(compiled 2017.08.10 svn.r3458 for OlexSys, GUI svn.r5381)
;
_cell_angle_alpha 90
_cell_angle_beta 103.635(11)
_cell_angle_gamma 90
_cell_formula_units_Z 4
_cell_length_a 12.693(5)
_cell_length_b 17.549(7)
_cell_length_c 10.385(4)
_cell_measurement_reflns_used 835
_cell_measurement_temperature 173
_cell_measurement_theta_max 18.290
_cell_measurement_theta_min 2.321
_cell_volume 2248.1(15)
_computing_cell_refinement 'SAINT v8.34A (Bruker, 2013)'
_computing_data_reduction 'SAINT v8.34A (Bruker, 2013)'
_computing_molecular_graphics 'Olex2 (Dolomanov et al., 2009)'
_computing_publication_material 'Olex2 (Dolomanov et al., 2009)'
_computing_structure_refinement 'ShelXL (Sheldrick, 2015)'
_computing_structure_solution 'ShelXT (Sheldrick, 2015)'
_diffrn_ambient_temperature 173
_diffrn_measured_fraction_theta_full 0.994
_diffrn_measured_fraction_theta_max 0.994
_diffrn_measurement_device_type 'Bruker APX-II CCD'
_diffrn_radiation_type MoK\a
_diffrn_radiation_wavelength 0.71073
_diffrn_reflns_av_R_equivalents 0.0979
_diffrn_reflns_av_unetI/netI 0.0974
_diffrn_reflns_Laue_measured_fraction_full 0.994
_diffrn_reflns_Laue_measured_fraction_max 0.994
_diffrn_reflns_limit_h_max 15
_diffrn_reflns_limit_h_min -15
_diffrn_reflns_limit_k_max 20
_diffrn_reflns_limit_k_min -20
_diffrn_reflns_limit_l_max 12
_diffrn_reflns_limit_l_min -12
_diffrn_reflns_number 13752
_diffrn_reflns_point_group_measured_fraction_full 0.994
_diffrn_reflns_point_group_measured_fraction_max 0.994
_diffrn_reflns_theta_full 25.026
_diffrn_reflns_theta_max 25.026
_diffrn_reflns_theta_min 1.651
_exptl_absorpt_coefficient_mu 0.095
_exptl_absorpt_correction_T_max 0.7456
_exptl_absorpt_correction_T_min 0.6506
_exptl_absorpt_correction_type multi-scan
_exptl_absorpt_process_details
'SADABS-2014/5 (Bruker,2014/5) was used for absorption correction. wR2(int) was 0.0842 before and 0.0692 after correction. The Ratio of minimum to maximum transmission is 0.8726. The \l/2 correction factor is 0.00150.'
_exptl_crystal_colour colourless
_exptl_crystal_colour_primary colourless
_exptl_crystal_density_diffrn 1.384
_exptl_crystal_description block
_exptl_crystal_F_000 984
_exptl_crystal_size_max 0.19
_exptl_crystal_size_mid 0.13
_exptl_crystal_size_min 0.08
_refine_diff_density_max 0.251
_refine_diff_density_min -0.264
_refine_diff_density_rms 0.065
_refine_ls_extinction_method none
_refine_ls_goodness_of_fit_ref 0.970
_refine_ls_hydrogen_treatment constr
_refine_ls_matrix_type full
_refine_ls_number_parameters 317
_refine_ls_number_reflns 3943
_refine_ls_number_restraints 0
_refine_ls_restrained_S_all 0.970
_refine_ls_R_factor_all 0.1148
_refine_ls_R_factor_gt 0.0565
_refine_ls_shift/su_max 0.000
_refine_ls_shift/su_mean 0.000
_refine_ls_structure_factor_coef Fsqd
_refine_ls_weighting_details 'w=1/[\s^2^(Fo^2^)+(0.0790P)^2^] where P=(Fo^2^+2Fc^2^)/3'
_refine_ls_weighting_scheme calc
_refine_ls_wR_factor_gt 0.1311
_refine_ls_wR_factor_ref 0.1680
_reflns_Friedel_coverage 0.000
_reflns_number_gt 2253
_reflns_number_total 3943
_reflns_threshold_expression 'I > 2\s(I)'
_cod_data_source_file jo8b01055_si_001.cif
_cod_data_source_block mo_20171071-3a_0m
_cod_original_cell_volume 2248.0(16)
_cod_database_code 4035582
_shelx_shelxl_version_number 2014/7
_shelx_space_group_comment
;
The symmetry employed for this shelxl refinement is uniquely defined
by the following loop, which should always be used as a source of
symmetry information in preference to the above space-group names.
They are only intended as comments.
;
_shelx_estimated_absorpt_t_max 0.992
_shelx_estimated_absorpt_t_min 0.982
_olex2_refinement_description
;
1. Fixed Uiso
 At 1.2 times of:
  All C(H) groups, All C(H,H) groups
 At 1.5 times of:
  All C(H,H,H) groups
2.a Secondary CH2 refined with riding coordinates:
 C19(H19a,H19b), C7(H7a,H7b), C16(H16a,H16b), C17(H17a,H17b)
2.b Aromatic/amide H refined with riding coordinates:
 C12(H12), C5(H5), C1(H1), C10(H10), C24(H24), C23(H23), C4(H4), C9(H9),
 C11(H11), C21(H21), C3(H3), C2(H2), C22(H22)
2.c Idealised Me refined as rotating group:
 C27(H27a,H27b,H27c)
;
_olex2_submission_special_instructions 'No special instructions were received'

loop_
_space_group_symop_operation_xyz
'x, y, z'
'-x, y+1/2, -z+1/2'
'-x, -y, -z'
'x, -y-1/2, z-1/2'

loop_
_atom_site_label
_atom_site_type_symbol
_atom_site_fract_x
_atom_site_fract_y
_atom_site_fract_z
_atom_site_U_iso_or_equiv
_atom_site_adp_type
_atom_site_occupancy
_atom_site_site_symmetry_order
_atom_site_calc_flag
_atom_site_refinement_flags_posn
O3 O 0.73757(18) 0.50381(13) 0.9502(2) 0.0304(6) Uani 1 1 d .
O4 O 0.65054(18) 0.41045(13) 0.8153(2) 0.0317(6) Uani 1 1 d .
O1 O 0.82501(19) 0.30303(13) 0.7728(3) 0.0344(6) Uani 1 1 d .
O2 O 1.1630(2) 0.38024(15) 0.7025(3) 0.0450(7) Uani 1 1 d .
N4 N 0.7927(2) 0.47410(14) 0.7653(3) 0.0242(7) Uani 1 1 d .
N2 N 0.8928(2) 0.43724(15) 0.6081(3) 0.0248(7) Uani 1 1 d .
N1 N 0.6913(2) 0.31309(14) 0.5795(3) 0.0261(7) Uani 1 1 d .
N3 N 0.9884(2) 0.41010(15) 0.7044(3) 0.0270(7) Uani 1 1 d .
C26 C 0.7203(3) 0.45938(18) 0.8409(3) 0.0246(8) Uani 1 1 d .
C13 C 0.6982(3) 0.43998(18) 0.5313(3) 0.0255(8) Uani 1 1 d .
C14 C 0.7903(3) 0.42531(18) 0.6493(3) 0.0242(8) Uani 1 1 d .
C15 C 0.7720(3) 0.33968(18) 0.6810(4) 0.0254(8) Uani 1 1 d .
C19 C 1.0125(3) 0.44499(19) 0.8368(3) 0.0291(8) Uani 1 1 d .
H19A H 1.0915 0.4432 0.8759 0.035 Uiso 1 1 calc R
H19B H 0.9756 0.4162 0.8954 0.035 Uiso 1 1 calc R
C8 C 0.6452(3) 0.37200(18) 0.4912(3) 0.0258(8) Uani 1 1 d .
C6 C 0.5286(3) 0.23272(18) 0.5600(3) 0.0279(8) Uani 1 1 d .
C20 C 0.9743(3) 0.52660(19) 0.8265(3) 0.0263(8) Uani 1 1 d .
C7 C 0.6505(3) 0.23520(18) 0.5724(4) 0.0306(9) Uani 1 1 d .
H7A H 0.6877 0.2072 0.6532 0.037 Uiso 1 1 calc R
H7B H 0.6675 0.2093 0.4951 0.037 Uiso 1 1 calc R
C12 C 0.6667(3) 0.5065(2) 0.4630(4) 0.0304(9) Uani 1 1 d .
H12 H 0.7025 0.5532 0.4914 0.037 Uiso 1 1 calc R
C18 C 1.0680(3) 0.39024(19) 0.6447(4) 0.0305(9) Uani 1 1 d .
C25 C 0.8629(3) 0.53976(18) 0.7897(3) 0.0260(8) Uani 1 1 d .
C16 C 0.8991(3) 0.3951(2) 0.4854(4) 0.0325(9) Uani 1 1 d .
H16A H 0.8660 0.4250 0.4052 0.039 Uiso 1 1 calc R
H16B H 0.8621 0.3452 0.4808 0.039 Uiso 1 1 calc R
C5 C 0.4794(3) 0.2824(2) 0.6324(4) 0.0360(9) Uani 1 1 d .
H5 H 0.5228 0.3157 0.6952 0.043 Uiso 1 1 calc R
C1 C 0.4641(3) 0.18298(19) 0.4723(4) 0.0342(9) Uani 1 1 d .
H1 H 0.4967 0.1475 0.4243 0.041 Uiso 1 1 calc R
C10 C 0.5298(3) 0.4348(2) 0.3105(4) 0.0356(9) Uani 1 1 d .
H10 H 0.4715 0.4339 0.2340 0.043 Uiso 1 1 calc R
C17 C 1.0197(3) 0.3851(2) 0.4990(4) 0.0352(9) Uani 1 1 d .
H17A H 1.0354 0.3349 0.4640 0.042 Uiso 1 1 calc R
H17B H 1.0486 0.4257 0.4508 0.042 Uiso 1 1 calc R
C24 C 0.8206(3) 0.61324(18) 0.7731(4) 0.0334(9) Uani 1 1 d .
H24 H 0.7446 0.6214 0.7465 0.040 Uiso 1 1 calc R
C23 C 0.8921(3) 0.6745(2) 0.7964(4) 0.0393(10) Uani 1 1 d .
H23 H 0.8645 0.7251 0.7871 0.047 Uiso 1 1 calc R
C4 C 0.3686(3) 0.2837(2) 0.6138(4) 0.0388(10) Uani 1 1 d .
H4 H 0.3359 0.3184 0.6628 0.047 Uiso 1 1 calc R
C9 C 0.5615(3) 0.3678(2) 0.3786(4) 0.0349(9) Uani 1 1 d .
H9 H 0.5272 0.3207 0.3492 0.042 Uiso 1 1 calc R
C11 C 0.5812(3) 0.5035(2) 0.3513(4) 0.0378(10) Uani 1 1 d .
H11 H 0.5578 0.5487 0.3027 0.045 Uiso 1 1 calc R
C21 C 1.0437(3) 0.5891(2) 0.8468(3) 0.0342(9) Uani 1 1 d .
H21 H 1.1199 0.5812 0.8703 0.041 Uiso 1 1 calc R
C3 C 0.3044(3) 0.2350(2) 0.5244(4) 0.0418(10) Uani 1 1 d .
H3 H 0.2278 0.2362 0.5118 0.050 Uiso 1 1 calc R
C2 C 0.3518(3) 0.1846(2) 0.4537(4) 0.0416(10) Uani 1 1 d .
H2 H 0.3079 0.1508 0.3921 0.050 Uiso 1 1 calc R
C22 C 1.0030(3) 0.6625(2) 0.8330(4) 0.0417(10) Uani 1 1 d .
H22 H 1.0512 0.7048 0.8487 0.050 Uiso 1 1 calc R
C27 C 0.6683(3) 0.4877(2) 1.0386(4) 0.0379(10) Uani 1 1 d .
H27A H 0.5938 0.5031 0.9968 0.057 Uiso 1 1 calc GR
H27B H 0.6938 0.5161 1.1213 0.057 Uiso 1 1 calc GR
H27C H 0.6700 0.4330 1.0578 0.057 Uiso 1 1 calc GR

loop_
_atom_site_aniso_label
_atom_site_aniso_U_11
_atom_site_aniso_U_22
_atom_site_aniso_U_33
_atom_site_aniso_U_23
_atom_site_aniso_U_13
_atom_site_aniso_U_12
O3 0.0295(14) 0.0347(13) 0.0303(14) -0.0095(11) 0.0139(12) -0.0079(11)
O4 0.0281(14) 0.0310(13) 0.0374(15) -0.0030(11) 0.0107(12) -0.0084(11)
O1 0.0339(15) 0.0295(13) 0.0368(16) 0.0039(12) 0.0023(13) 0.0028(11)
O2 0.0264(16) 0.0638(18) 0.0448(17) 0.0014(15) 0.0080(14) 0.0150(13)
N4 0.0224(16) 0.0278(15) 0.0253(16) -0.0055(12) 0.0118(13) -0.0036(12)
N2 0.0198(15) 0.0339(16) 0.0195(16) -0.0002(13) 0.0024(13) -0.0002(12)
N1 0.0240(16) 0.0214(14) 0.0314(17) -0.0020(13) 0.0035(14) -0.0005(12)
N3 0.0205(16) 0.0359(16) 0.0237(16) 0.0010(13) 0.0038(14) 0.0018(13)
C26 0.0221(19) 0.0239(17) 0.027(2) -0.0001(16) 0.0053(16) 0.0037(15)
C13 0.0230(19) 0.0271(18) 0.027(2) 0.0006(15) 0.0066(16) 0.0015(15)
C14 0.0225(19) 0.0254(17) 0.0240(19) -0.0049(15) 0.0038(16) -0.0002(14)
C15 0.0214(19) 0.0270(18) 0.029(2) -0.0025(17) 0.0087(18) -0.0015(16)
C19 0.024(2) 0.038(2) 0.023(2) 0.0011(16) 0.0033(16) -0.0011(16)
C8 0.0230(19) 0.0256(18) 0.029(2) -0.0028(16) 0.0076(17) 0.0030(15)
C6 0.032(2) 0.0208(17) 0.030(2) -0.0010(16) 0.0061(18) -0.0009(15)
C20 0.025(2) 0.0337(19) 0.0207(19) -0.0032(15) 0.0067(16) -0.0028(15)
C7 0.030(2) 0.0193(17) 0.041(2) -0.0039(16) 0.0053(18) -0.0027(15)
C12 0.029(2) 0.0289(19) 0.032(2) 0.0020(16) 0.0028(18) 0.0010(16)
C18 0.027(2) 0.0314(19) 0.036(2) 0.0056(17) 0.0128(19) 0.0030(16)
C25 0.030(2) 0.0262(18) 0.024(2) -0.0063(15) 0.0115(17) -0.0080(15)
C16 0.036(2) 0.038(2) 0.026(2) -0.0062(17) 0.0117(18) -0.0011(17)
C5 0.040(2) 0.032(2) 0.037(2) -0.0035(17) 0.011(2) -0.0043(17)
C1 0.039(2) 0.0271(19) 0.037(2) -0.0024(17) 0.0089(19) -0.0017(17)
C10 0.032(2) 0.043(2) 0.029(2) -0.0034(18) -0.0010(18) 0.0015(18)
C17 0.035(2) 0.045(2) 0.030(2) -0.0037(18) 0.0173(19) 0.0089(18)
C24 0.036(2) 0.0276(19) 0.041(2) -0.0043(17) 0.0188(19) -0.0007(16)
C23 0.052(3) 0.026(2) 0.045(3) -0.0049(18) 0.022(2) -0.0075(18)
C4 0.034(2) 0.041(2) 0.047(3) -0.0001(19) 0.022(2) 0.0013(18)
C9 0.031(2) 0.037(2) 0.033(2) -0.0078(18) -0.0003(19) -0.0009(17)
C11 0.034(2) 0.035(2) 0.044(3) 0.0115(19) 0.008(2) 0.0049(18)
C21 0.028(2) 0.050(2) 0.026(2) -0.0081(18) 0.0094(18) -0.0154(18)
C3 0.031(2) 0.049(2) 0.045(3) 0.011(2) 0.008(2) -0.0054(19)
C2 0.038(2) 0.040(2) 0.043(3) -0.0026(19) 0.002(2) -0.0137(19)
C22 0.053(3) 0.036(2) 0.040(2) -0.0116(19) 0.020(2) -0.021(2)
C27 0.042(2) 0.042(2) 0.036(2) -0.0018(18) 0.023(2) -0.0009(18)

loop_
_atom_type_symbol
_atom_type_description
_atom_type_scat_dispersion_real
_atom_type_scat_dispersion_imag
_atom_type_scat_source
C C 0.0033 0.0016 'International Tables Vol C Tables 4.2.6.8 and 6.1.1.4'
H H 0.0000 0.0000 'International Tables Vol C Tables 4.2.6.8 and 6.1.1.4'
N N 0.0061 0.0033 'International Tables Vol C Tables 4.2.6.8 and 6.1.1.4'
O O 0.0106 0.0060 'International Tables Vol C Tables 4.2.6.8 and 6.1.1.4'

loop_
_geom_angle_atom_site_label_1
_geom_angle_atom_site_label_2
_geom_angle_atom_site_label_3
_geom_angle
C26 O3 C27 114.8(3)
C26 N4 C14 118.2(3)
C26 N4 C25 121.4(3)
C25 N4 C14 120.1(2)
N3 N2 C14 113.7(2)
N3 N2 C16 102.7(2)
C14 N2 C16 113.9(3)
C15 N1 C8 111.8(3)
C15 N1 C7 123.5(3)
C8 N1 C7 124.4(3)
N2 N3 C19 117.5(3)
C18 N3 N2 111.2(3)
C18 N3 C19 121.6(3)
O3 C26 N4 112.1(3)
O4 C26 O3 123.8(3)
O4 C26 N4 124.1(3)
C8 C13 C14 109.1(3)
C12 C13 C14 129.9(3)
C12 C13 C8 120.9(3)
N4 C14 N2 107.7(3)
N4 C14 C13 115.5(3)
N4 C14 C15 111.2(3)
N2 C14 C13 107.9(3)
N2 C14 C15 112.4(2)
C13 C14 C15 102.1(3)
O1 C15 N1 126.9(3)
O1 C15 C14 126.2(3)
N1 C15 C14 106.7(3)
N3 C19 H19A 109.7
N3 C19 H19B 109.7
N3 C19 C20 109.7(3)
H19A C19 H19B 108.2
C20 C19 H19A 109.7
C20 C19 H19B 109.7
C13 C8 N1 109.7(3)
C9 C8 N1 128.8(3)
C9 C8 C13 121.5(3)
C5 C6 C7 120.9(3)
C1 C6 C7 120.3(3)
C1 C6 C5 118.8(3)
C25 C20 C19 117.7(3)
C21 C20 C19 123.8(3)
C21 C20 C25 118.4(3)
N1 C7 C6 111.9(3)
N1 C7 H7A 109.2
N1 C7 H7B 109.2
C6 C7 H7A 109.2
C6 C7 H7B 109.2
H7A C7 H7B 107.9
C13 C12 H12 120.9
C13 C12 C11 118.2(3)
C11 C12 H12 120.9
O2 C18 N3 124.7(3)
O2 C18 C17 127.4(3)
N3 C18 C17 107.9(3)
C20 C25 N4 117.4(3)
C24 C25 N4 121.0(3)
C24 C25 C20 121.6(3)
N2 C16 H16A 111.0
N2 C16 H16B 111.0
N2 C16 C17 103.6(3)
H16A C16 H16B 109.0
C17 C16 H16A 111.0
C17 C16 H16B 111.0
C6 C5 H5 119.7
C4 C5 C6 120.6(4)
C4 C5 H5 119.7
C6 C1 H1 119.8
C6 C1 C2 120.4(3)
C2 C1 H1 119.8
C9 C10 H10 119.2
C9 C10 C11 121.6(4)
C11 C10 H10 119.2
C18 C17 C16 104.6(3)
C18 C17 H17A 110.8
C18 C17 H17B 110.8
C16 C17 H17A 110.8
C16 C17 H17B 110.8
H17A C17 H17B 108.9
C25 C24 H24 120.7
C23 C24 C25 118.6(3)
C23 C24 H24 120.7
C24 C23 H23 119.7
C22 C23 C24 120.6(3)
C22 C23 H23 119.7
C5 C4 H4 119.8
C5 C4 C3 120.5(4)
C3 C4 H4 119.8
C8 C9 H9 121.3
C10 C9 C8 117.3(3)
C10 C9 H9 121.3
C12 C11 H11 119.8
C10 C11 C12 120.4(3)
C10 C11 H11 119.8
C20 C21 H21 119.6
C22 C21 C20 120.7(3)
C22 C21 H21 119.6
C4 C3 H3 120.1
C2 C3 C4 119.7(4)
C2 C3 H3 120.1
C1 C2 H2 120.0
C3 C2 C1 120.0(4)
C3 C2 H2 120.0
C23 C22 H22 120.0
C21 C22 C23 120.0(3)
C21 C22 H22 120.0
O3 C27 H27A 109.5
O3 C27 H27B 109.5
O3 C27 H27C 109.5
H27A C27 H27B 109.5
H27A C27 H27C 109.5
H27B C27 H27C 109.5

loop_
_geom_bond_atom_site_label_1
_geom_bond_atom_site_label_2
_geom_bond_distance
O3 C26 1.352(4)
O3 C27 1.441(4)
O4 C26 1.217(4)
O1 C15 1.214(4)
O2 C18 1.226(4)
N4 C26 1.367(4)
N4 C14 1.472(4)
N4 C25 1.442(4)
N2 N3 1.458(4)
N2 C14 1.477(4)
N2 C16 1.492(4)
N1 C15 1.367(4)
N1 C8 1.414(4)
N1 C7 1.457(4)
N3 C19 1.470(4)
N3 C18 1.350(4)
C13 C14 1.503(5)
C13 C8 1.385(5)
C13 C12 1.375(5)
C14 C15 1.567(4)
C19 H19A 0.9900
C19 H19B 0.9900
C19 C20 1.508(5)
C8 C9 1.384(5)
C6 C7 1.523(5)
C6 C5 1.391(5)
C6 C1 1.382(5)
C20 C25 1.395(5)
C20 C21 1.391(5)
C7 H7A 0.9900
C7 H7B 0.9900
C12 H12 0.9500
C12 C11 1.390(5)
C18 C17 1.496(5)
C25 C24 1.392(5)
C16 H16A 0.9900
C16 H16B 0.9900
C16 C17 1.514(5)
C5 H5 0.9500
C5 C4 1.375(5)
C1 H1 0.9500
C1 C2 1.394(5)
C10 H10 0.9500
C10 C9 1.383(5)
C10 C11 1.387(5)
C17 H17A 0.9900
C17 H17B 0.9900
C24 H24 0.9500
C24 C23 1.390(5)
C23 H23 0.9500
C23 C22 1.385(5)
C4 H4 0.9500
C4 C3 1.378(5)
C9 H9 0.9500
C11 H11 0.9500
C21 H21 0.9500
C21 C22 1.384(5)
C3 H3 0.9500
C3 C2 1.376(5)
C2 H2 0.9500
C22 H22 0.9500
C27 H27A 0.9800
C27 H27B 0.9800
C27 H27C 0.9800
